data_4304631
loop_
_publ_author_name
'Huaze Dong'
'Juan Yang'
'Xia Liu'
'Shaohua Gou'

_publ_section_title
;
Anion-Modulated Reversible Conversion of Molecular Assembly between a
Macrocycle and a Linear Chain
;
_journal_name_full 'Inorganic Chemistry'
_journal_page_first 2913
_journal_page_last 2915
_journal_paper_doi 10.1021/ic702157r
_journal_volume 47
_journal_year 2008
_chemical_formula_moiety 'C20 H16 N6 S2'
_chemical_formula_sum 'C20 H16 N6 S2'
_chemical_formula_weight 404.5
_chemical_name_systematic
; 
 ? 
;
_space_group_IT_number 15
_symmetry_cell_setting monoclinic
_symmetry_space_group_name_Hall '-C 2yc'
_symmetry_space_group_name_H-M 'C 1 2/c 1'
_atom_sites_solution_hydrogens geom
_atom_sites_solution_primary direct
_atom_sites_solution_secondary difmap
_audit_creation_method SHELXL-97
_cell_angle_alpha 90.00
_cell_angle_beta 104.238(5)
_cell_angle_gamma 90.00
_cell_formula_units_Z 4
_cell_length_a 32.592(8)
_cell_length_b 4.9985(12)
_cell_length_c 12.108(3)
_cell_measurement_reflns_used 817
_cell_measurement_temperature 291(2)
_cell_measurement_theta_max 22.4125
_cell_measurement_theta_min 2.257
_cell_volume 1911.9(8)
_computing_cell_refinement 'SMART (Bruker, 2000)'
_computing_data_collection 'SMART (Bruker, 2000)'
_computing_data_reduction 'SAINT (Bruker, 2000)'
_computing_molecular_graphics 'SHELXTL (Bruker, 2000)'
_computing_publication_material 'SHELXTL (Bruker, 2000)'
_computing_structure_refinement 'SHELXTL (Bruker, 2000)'
_computing_structure_solution 'SHELXTL (Bruker, 2000)'
_diffrn_ambient_temperature 291(2)
_diffrn_measured_fraction_theta_full 0.994
_diffrn_measured_fraction_theta_max 0.994
_diffrn_measurement_device_type 'Bruker CCD area detector'
_diffrn_radiation_monochromator graphite
_diffrn_radiation_source 'fine-focus sealed tube'
_diffrn_radiation_type MoK\a
_diffrn_radiation_wavelength 0.71073
_diffrn_reflns_av_R_equivalents 0.0580
_diffrn_reflns_av_sigmaI/netI 0.0709
_diffrn_reflns_limit_h_max 36
_diffrn_reflns_limit_h_min -40
_diffrn_reflns_limit_k_max 6
_diffrn_reflns_limit_k_min -5
_diffrn_reflns_limit_l_max 14
_diffrn_reflns_limit_l_min -12
_diffrn_reflns_number 4798
_diffrn_reflns_theta_full 26.00
_diffrn_reflns_theta_max 26.00
_diffrn_reflns_theta_min 2.58
_exptl_absorpt_coefficient_mu 0.297
_exptl_absorpt_correction_T_max 0.932
_exptl_absorpt_correction_T_min 0.884
_exptl_absorpt_correction_type multi-scan
_exptl_crystal_colour 'pale yellow'
_exptl_crystal_density_diffrn 1.405
_exptl_crystal_density_method 'not measured'
_exptl_crystal_description block
_exptl_crystal_F_000 840
_exptl_crystal_size_max 0.4
_exptl_crystal_size_mid 0.4
_exptl_crystal_size_min 0.2
_refine_diff_density_max 0.214
_refine_diff_density_min -0.215
_refine_diff_density_rms 0.048
_refine_ls_extinction_method none
_refine_ls_goodness_of_fit_ref 0.918
_refine_ls_hydrogen_treatment constr
_refine_ls_matrix_type full
_refine_ls_number_parameters 127
_refine_ls_number_reflns 1870
_refine_ls_number_restraints 0
_refine_ls_restrained_S_all 0.918
_refine_ls_R_factor_all 0.0758
_refine_ls_R_factor_gt 0.0474
_refine_ls_shift/su_max 0.001
_refine_ls_shift/su_mean 0.000
_refine_ls_structure_factor_coef Fsqd
_refine_ls_weighting_details 'calc w=1/[\s^2^(Fo^2^)+(0.0347P)^2^+0.0000P] where P=(Fo^2^+2Fc^2^)/3'
_refine_ls_weighting_scheme calc
_refine_ls_wR_factor_gt 0.0927
_refine_ls_wR_factor_ref 0.1005
_reflns_number_gt 1284
_reflns_number_total 1870
_reflns_threshold_expression >2sigma(I)
_cod_data_source_file ic702157r-file002_3.cif
_cod_data_source_block L
_cod_depositor_comments
;
The following automatic conversions were performed:
'_symmetry_cell_setting' value 'Monoclinic' changed to 'monoclinic'
according to '/home/saulius/struct/CIF-dictionaries/cif_core.dic'
dictionary named 'cif_core.dic' version 2.4.1 from 2010-06-29.

Automatic conversion script
Id: cif_fix_enum 1527 2010-12-29 10:47:43Z saulius 
;
_cod_original_sg_symbol_H-M 'C 2/c'
_cod_database_code 4304631

loop_
_symmetry_equiv_pos_as_xyz
'x, y, z'
'-x, y, -z+1/2'
'x+1/2, y+1/2, z'
'-x+1/2, y+1/2, -z+1/2'
'-x, -y, -z'
'x, -y, z-1/2'
'-x+1/2, -y+1/2, -z'
'x+1/2, -y+1/2, z-1/2'

loop_
_atom_site_label
_atom_site_type_symbol
_atom_site_fract_x
_atom_site_fract_y
_atom_site_fract_z
_atom_site_U_iso_or_equiv
_atom_site_adp_type
_atom_site_occupancy
_atom_site_symmetry_multiplicity
_atom_site_calc_flag
_atom_site_refinement_flags
_atom_site_disorder_assembly
_atom_site_disorder_group
S1 S 0.44387(2) 0.14643(14) 1.05176(6) 0.0523(2) Uani 1 1 d . . .
N1 N 0.39133(5) 0.4954(4) 0.93905(15) 0.0383(5) Uani 1 1 d . . .
N2 N 0.43055(6) 0.2514(4) 0.82998(17) 0.0466(5) Uani 1 1 d . . .
N3 N 0.30447(7) 1.0532(5) 0.98560(17) 0.0636(7) Uani 1 1 d . . .
C1 C 0.41967(7) 0.3153(5) 0.92556(19) 0.0385(6) Uani 1 1 d . . .
C2 C 0.41037(8) 0.3911(5) 0.7391(2) 0.0506(7) Uani 1 1 d . . .
H2 H 0.4167 0.3555 0.6697 0.061 Uiso 1 1 calc R . .
C3 C 0.38101(7) 0.5833(5) 0.74231(19) 0.0463(6) Uani 1 1 d . . .
H3 H 0.3676 0.6773 0.6771 0.056 Uiso 1 1 calc R . .
C4 C 0.37182(7) 0.6337(5) 0.84618(19) 0.0369(6) Uani 1 1 d . . .
C5 C 0.34069(6) 0.8357(5) 0.86076(18) 0.0365(6) Uani 1 1 d . . .
C6 C 0.31924(7) 0.9956(5) 0.77313(19) 0.0436(6) Uani 1 1 d . . .
H6 H 0.3240 0.9780 0.7009 0.052 Uiso 1 1 calc R . .
C7 C 0.29086(7) 1.1806(5) 0.7922(2) 0.0492(7) Uani 1 1 d . . .
H7 H 0.2760 1.2881 0.7331 0.059 Uiso 1 1 calc R . .
C8 C 0.28475(7) 1.2051(6) 0.8987(2) 0.0524(7) Uani 1 1 d . . .
H8 H 0.2659 1.3342 0.9114 0.063 Uiso 1 1 calc R . .
C9 C 0.33154(8) 0.8748(6) 0.9649(2) 0.0564(8) Uani 1 1 d . . .
H9 H 0.3455 0.7674 1.0252 0.068 Uiso 1 1 calc R . .
C10 C 0.48030(6) -0.0716(5) 1.0061(2) 0.0489(7) Uani 1 1 d . . .
H10A H 0.4883 -0.2157 1.0608 0.059 Uiso 1 1 calc R . .
H10B H 0.4663 -0.1505 0.9334 0.059 Uiso 1 1 calc R . .

loop_
_atom_site_aniso_label
_atom_site_aniso_U_11
_atom_site_aniso_U_22
_atom_site_aniso_U_33
_atom_site_aniso_U_23
_atom_site_aniso_U_13
_atom_site_aniso_U_12
S1 0.0508(4) 0.0576(5) 0.0492(4) 0.0116(3) 0.0141(3) 0.0129(3)
N1 0.0377(10) 0.0417(13) 0.0354(11) 0.0012(9) 0.0086(9) 0.0014(10)
N2 0.0515(12) 0.0493(14) 0.0422(13) -0.0025(10) 0.0178(10) 0.0043(11)
N3 0.0766(15) 0.0766(18) 0.0409(13) 0.0031(12) 0.0209(12) 0.0325(14)
C1 0.0367(12) 0.0382(15) 0.0398(14) 0.0019(11) 0.0081(11) -0.0033(11)
C2 0.0610(16) 0.0561(18) 0.0386(15) -0.0045(13) 0.0195(13) 0.0023(15)
C3 0.0540(15) 0.0534(17) 0.0324(14) 0.0046(12) 0.0125(11) 0.0074(13)
C4 0.0373(12) 0.0389(14) 0.0342(13) -0.0005(11) 0.0080(10) -0.0042(12)
C5 0.0374(12) 0.0406(15) 0.0301(13) -0.0005(11) 0.0056(10) -0.0023(11)
C6 0.0470(14) 0.0530(17) 0.0318(14) 0.0032(12) 0.0118(11) 0.0006(13)
C7 0.0477(14) 0.0539(18) 0.0431(16) 0.0081(13) 0.0055(12) 0.0059(13)
C8 0.0516(15) 0.0523(18) 0.0534(18) -0.0016(14) 0.0131(13) 0.0126(13)
C9 0.0656(17) 0.070(2) 0.0325(14) 0.0090(13) 0.0104(12) 0.0250(16)
C10 0.0426(13) 0.0394(16) 0.0631(17) 0.0063(13) 0.0101(13) 0.0063(12)

loop_
_atom_type_symbol
_atom_type_description
_atom_type_scat_dispersion_real
_atom_type_scat_dispersion_imag
_atom_type_scat_source
C C 0.0033 0.0016 'International Tables Vol C Tables 4.2.6.8 and 6.1.1.4'
H H 0.0000 0.0000 'International Tables Vol C Tables 4.2.6.8 and 6.1.1.4'
N N 0.0061 0.0033 'International Tables Vol C Tables 4.2.6.8 and 6.1.1.4'
S S 0.1246 0.1234 'International Tables Vol C Tables 4.2.6.8 and 6.1.1.4'

loop_
_geom_angle_atom_site_label_1
_geom_angle_atom_site_label_2
_geom_angle_atom_site_label_3
_geom_angle
_geom_angle_site_symmetry_1
_geom_angle_site_symmetry_3
_geom_angle_publ_flag
C1 S1 C10 102.31(12) . . ?
C1 N1 C4 116.57(19) . . ?
C1 N2 C2 114.2(2) . . ?
C9 N3 C8 116.8(2) . . ?
N1 C1 N2 127.7(2) . . ?
N1 C1 S1 113.35(17) . . ?
N2 C1 S1 118.92(18) . . ?
N2 C2 C3 123.6(2) . . ?
N2 C2 H2 118.2 . . ?
C3 C2 H2 118.2 . . ?
C2 C3 C4 117.6(2) . . ?
C2 C3 H3 121.2 . . ?
C4 C3 H3 121.2 . . ?
N1 C4 C3 120.3(2) . . ?
N1 C4 C5 116.87(19) . . ?
C3 C4 C5 122.9(2) . . ?
C6 C5 C9 116.1(2) . . ?
C6 C5 C4 122.7(2) . . ?
C9 C5 C4 121.1(2) . . ?
C7 C6 C5 120.0(2) . . ?
C7 C6 H6 120.0 . . ?
C5 C6 H6 120.0 . . ?
C8 C7 C6 119.0(2) . . ?
C8 C7 H7 120.5 . . ?
C6 C7 H7 120.5 . . ?
N3 C8 C7 123.1(2) . . ?
N3 C8 H8 118.5 . . ?
C7 C8 H8 118.5 . . ?
N3 C9 C5 125.0(2) . . ?
N3 C9 H9 117.5 . . ?
C5 C9 H9 117.5 . . ?
C10 C10 S1 112.6(2) 5_657 . ?
C10 C10 H10A 109.1 5_657 . ?
S1 C10 H10A 109.1 . . ?
C10 C10 H10B 109.1 5_657 . ?
S1 C10 H10B 109.1 . . ?
H10A C10 H10B 107.8 . . ?

loop_
_geom_bond_atom_site_label_1
_geom_bond_atom_site_label_2
_geom_bond_distance
_geom_bond_site_symmetry_2
_geom_bond_publ_flag
S1 C1 1.754(2) . ?
S1 C10 1.796(2) . ?
N1 C1 1.329(3) . ?
N1 C4 1.340(3) . ?
N2 C1 1.330(3) . ?
N2 C2 1.332(3) . ?
N3 C9 1.321(3) . ?
N3 C8 1.328(3) . ?
C2 C3 1.364(3) . ?
C2 H2 0.9300 . ?
C3 C4 1.386(3) . ?
C3 H3 0.9300 . ?
C4 C5 1.473(3) . ?
C5 C6 1.374(3) . ?
C5 C9 1.379(3) . ?
C6 C7 1.367(3) . ?
C6 H6 0.9300 . ?
C7 C8 1.359(3) . ?
C7 H7 0.9300 . ?
C8 H8 0.9300 . ?
C9 H9 0.9300 . ?
C10 C10 1.509(4) 5_657 ?
C10 H10A 0.9700 . ?
C10 H10B 0.9700 . ?
